data_4028985
loop_
_publ_author_name
'Morrill, Louis C.'
'Smith, Samuel M.'
'Slawin, Alexandra M. Z.'
'Smith, Andrew D.'

_publ_section_title
;
 Isothiourea-mediated asymmetric functionalization of 3-alkenoic acids.
;
_journal_issue 4
_journal_name_full 'The Journal of organic chemistry'
_journal_page_first 1640
_journal_page_last 1655
_journal_paper_doi 10.1021/jo402591v
_journal_volume 79
_journal_year 2014
_chemical_formula_moiety 'C18 H13 F3 O2'
_chemical_formula_sum 'C18 H13 F3 O2'
_chemical_formula_weight 318.29
_space_group_IT_number 14
_symmetry_cell_setting monoclinic
_symmetry_Int_Tables_number 14
_symmetry_space_group_name_Hall '-P 2ybc'
_symmetry_space_group_name_H-M 'P 1 21/c 1'
_atom_sites_solution_hydrogens geom
_atom_sites_solution_primary direct
_atom_sites_solution_secondary difmap
_cell_angle_alpha 90.0000
_cell_angle_beta 97.367(11)
_cell_angle_gamma 90.0000
_cell_formula_units_Z 4
_cell_length_a 14.802(6)
_cell_length_b 5.944(3)
_cell_length_c 17.408(7)
_cell_measurement_reflns_used 1225
_cell_measurement_temperature 173
_cell_measurement_theta_max 68.25
_cell_measurement_theta_min 41.02
_cell_volume 1519.0(12)
_computing_cell_refinement 'CrystalClear-SM Expert 2.1 b6'
_computing_data_collection 'CrystalClear-SM Expert 2.1 b6 (Rigaku, 2011)'
_computing_data_reduction 'CrystalClear-SM Expert 2.1 b6'
_computing_molecular_graphics 'CrystalStructure 4.0'
_computing_publication_material 'CrystalStructure 4.0 (Rigaku, 2010)'
_computing_structure_refinement 'SHELXL97 (Sheldrick, 2008)'
_computing_structure_solution 'SIR2004 (Burla, et al., 2005)'
_diffrn_ambient_temperature 173
_diffrn_measured_fraction_theta_full 0.995
_diffrn_measured_fraction_theta_max 0.992
_diffrn_radiation_type 'Cu K\a'
_diffrn_radiation_wavelength 1.54187
_diffrn_reflns_av_R_equivalents 0.0811
_diffrn_reflns_limit_h_max 17
_diffrn_reflns_limit_h_min -17
_diffrn_reflns_limit_k_max 7
_diffrn_reflns_limit_k_min -6
_diffrn_reflns_limit_l_max 17
_diffrn_reflns_limit_l_min -20
_diffrn_reflns_number 15107
_diffrn_reflns_theta_full 67.00
_diffrn_reflns_theta_max 68.30
_diffrn_standards_number 0
_exptl_absorpt_coefficient_mu 0.983
_exptl_absorpt_correction_type none
_exptl_crystal_colour colorless
_exptl_crystal_density_diffrn 1.392
_exptl_crystal_density_method 'not measured'
_exptl_crystal_description platelet
_exptl_crystal_F_000 656.00
_exptl_crystal_size_max 0.120
_exptl_crystal_size_mid 0.030
_exptl_crystal_size_min 0.010
_refine_diff_density_max 0.180
_refine_diff_density_min -0.250
_refine_ls_extinction_method none
_refine_ls_goodness_of_fit_ref 1.082
_refine_ls_hydrogen_treatment constr
_refine_ls_number_parameters 208
_refine_ls_number_reflns 2764
_refine_ls_number_restraints 0
_refine_ls_R_factor_gt 0.0424
_refine_ls_shift/su_max 0.000
_refine_ls_structure_factor_coef Fsqd
_refine_ls_weighting_details 'w = 1/[\s^2^(Fo^2^)+(0.0767P)^2^+0.3074P] where P=(Fo^2^+2Fc^2^)/3'
_refine_ls_weighting_scheme calc
_refine_ls_wR_factor_ref 0.1358
_reflns_number_gt 2509
_reflns_number_total 2764
_reflns_threshold_expression F^2^>2.0\s(F^2^)
_cod_data_source_file jo402591v_si_001.cif
_cod_data_source_block 21
_cod_original_cell_volume 1518.9(10)
_cod_database_code 4028985

loop_
_symmetry_equiv_pos_site_id
_symmetry_equiv_pos_as_xyz
1 +X,+Y,+Z
2 -X,1/2+Y,1/2-Z
3 -X,-Y,-Z
4 +X,1/2-Y,1/2+Z

loop_
_atom_site_label
_atom_site_type_symbol
_atom_site_fract_x
_atom_site_fract_y
_atom_site_fract_z
_atom_site_U_iso_or_equiv
_atom_site_adp_type
_atom_site_occupancy
_atom_site_symmetry_multiplicity
_atom_site_calc_flag
_atom_site_refinement_flags
F1 F 0.96559(6) 0.13649(18) 0.06215(7) 0.0519(3) Uani 1.0 4 d .
F2 F 0.88338(7) -0.16137(16) 0.05163(6) 0.0475(3) Uani 1.0 4 d .
F3 F 0.85704(7) 0.1033(2) -0.03191(6) 0.0542(3) Uani 1.0 4 d .
O1 O 0.81908(8) 0.41162(18) 0.07671(7) 0.0438(4) Uani 1.0 4 d .
O2 O 0.68831(10) 0.5698(3) 0.01666(9) 0.0570(4) Uani 1.0 4 d .
C2 C 0.73015(12) 0.4113(3) 0.04277(10) 0.0416(4) Uani 1.0 4 d .
C3 C 0.71386(10) 0.1617(3) 0.05695(9) 0.0359(4) Uani 1.0 4 d .
C4 C 0.81603(10) 0.1700(3) 0.09372(9) 0.0342(4) Uani 1.0 4 d .
C5 C 0.64027(10) 0.1203(3) 0.10637(9) 0.0378(4) Uani 1.0 4 d .
C6 C 0.57357(10) -0.0252(3) 0.08758(9) 0.0354(4) Uani 1.0 4 d .
C7 C 0.49261(10) -0.0583(3) 0.12787(9) 0.0354(4) Uani 1.0 4 d .
C8 C 0.46357(11) 0.1046(3) 0.17684(10) 0.0424(4) Uani 1.0 4 d .
C9 C 0.38464(12) 0.0713(4) 0.21094(11) 0.0496(5) Uani 1.0 4 d .
C10 C 0.33449(12) -0.1242(4) 0.19634(11) 0.0506(5) Uani 1.0 4 d .
C11 C 0.36319(12) -0.2873(4) 0.14901(11) 0.0512(5) Uani 1.0 4 d .
C12 C 0.44182(11) -0.2538(3) 0.11459(10) 0.0433(4) Uani 1.0 4 d .
C13 C 0.84219(10) 0.1192(3) 0.17803(9) 0.0355(4) Uani 1.0 4 d .
C14 C 0.89443(11) 0.2730(3) 0.22505(11) 0.0434(4) Uani 1.0 4 d .
C15 C 0.91958(12) 0.2245(4) 0.30292(11) 0.0525(5) Uani 1.0 4 d .
C16 C 0.89387(12) 0.0254(4) 0.33417(11) 0.0521(5) Uani 1.0 4 d .
C17 C 0.84270(13) -0.1291(4) 0.28753(11) 0.0484(5) Uani 1.0 4 d .
C18 C 0.81688(11) -0.0834(3) 0.20961(10) 0.0402(4) Uani 1.0 4 d .
C19 C 0.88067(10) 0.0602(3) 0.04316(9) 0.0374(4) Uani 1.0 4 d .
H3 H 0.7050 0.0728 0.0078 0.0431 Uiso 1.0 4 calc R
H5 H 0.6414 0.2021 0.1534 0.0453 Uiso 1.0 4 calc R
H6 H 0.5782 -0.1177 0.0438 0.0425 Uiso 1.0 4 calc R
H8 H 0.4979 0.2388 0.1870 0.0509 Uiso 1.0 4 calc R
H9 H 0.3651 0.1829 0.2443 0.0596 Uiso 1.0 4 calc R
H10 H 0.2801 -0.1456 0.2191 0.0608 Uiso 1.0 4 calc R
H11 H 0.3294 -0.4226 0.1398 0.0614 Uiso 1.0 4 calc R
H12 H 0.4611 -0.3663 0.0815 0.0520 Uiso 1.0 4 calc R
H14 H 0.9128 0.4105 0.2039 0.0521 Uiso 1.0 4 calc R
H15 H 0.9549 0.3299 0.3350 0.0630 Uiso 1.0 4 calc R
H16 H 0.9112 -0.0059 0.3876 0.0625 Uiso 1.0 4 calc R
H17 H 0.8252 -0.2670 0.3090 0.0580 Uiso 1.0 4 calc R
H18 H 0.7820 -0.1901 0.1778 0.0483 Uiso 1.0 4 calc R

loop_
_atom_site_aniso_label
_atom_site_aniso_U_11
_atom_site_aniso_U_22
_atom_site_aniso_U_33
_atom_site_aniso_U_12
_atom_site_aniso_U_13
_atom_site_aniso_U_23
F1 0.0325(5) 0.0555(7) 0.0718(7) -0.0051(5) 0.0229(5) -0.0045(5)
F2 0.0551(7) 0.0333(5) 0.0587(7) 0.0029(4) 0.0249(5) -0.0033(4)
F3 0.0513(7) 0.0692(7) 0.0462(6) 0.0114(5) 0.0221(5) 0.0100(5)
O1 0.0396(7) 0.0294(6) 0.0635(8) -0.0014(5) 0.0107(6) 0.0015(5)
O2 0.0565(8) 0.0419(7) 0.0725(9) 0.0139(6) 0.0084(7) 0.0004(6)
C2 0.0406(9) 0.0365(9) 0.0497(10) 0.0044(7) 0.0127(7) -0.0035(7)
C3 0.0317(8) 0.0367(8) 0.0408(8) -0.0010(6) 0.0108(6) -0.0045(7)
C4 0.0301(8) 0.0277(8) 0.0468(9) -0.0024(6) 0.0128(6) -0.0018(6)
C5 0.0303(8) 0.0458(9) 0.0388(8) -0.0011(7) 0.0102(6) -0.0060(7)
C6 0.0307(8) 0.0380(8) 0.0383(8) 0.0020(7) 0.0073(6) -0.0004(7)
C7 0.0269(7) 0.0413(9) 0.0379(8) 0.0010(6) 0.0037(6) 0.0057(7)
C8 0.0328(8) 0.0462(9) 0.0499(10) 0.0011(7) 0.0117(7) 0.0001(8)
C9 0.0356(9) 0.0634(12) 0.0526(10) 0.0047(8) 0.0158(8) 0.0024(9)
C10 0.0314(9) 0.0724(13) 0.0493(10) -0.0044(8) 0.0097(7) 0.0164(9)
C11 0.0418(10) 0.0591(11) 0.0524(10) -0.0152(8) 0.0053(8) 0.0108(9)
C12 0.0388(9) 0.0451(10) 0.0460(9) -0.0044(7) 0.0049(7) 0.0032(7)
C13 0.0265(7) 0.0367(8) 0.0452(9) 0.0008(6) 0.0118(6) -0.0064(7)
C14 0.0294(8) 0.0435(10) 0.0591(11) -0.0031(7) 0.0125(7) -0.0120(8)
C15 0.0355(9) 0.0646(12) 0.0566(11) 0.0026(8) 0.0031(8) -0.0221(10)
C16 0.0426(10) 0.0679(13) 0.0460(10) 0.0164(9) 0.0065(8) -0.0089(9)
C17 0.0474(10) 0.0504(10) 0.0493(10) 0.0096(8) 0.0138(8) 0.0037(8)
C18 0.0364(8) 0.0389(9) 0.0467(9) -0.0018(7) 0.0106(7) -0.0044(7)
C19 0.0343(9) 0.0362(9) 0.0444(9) 0.0003(6) 0.0152(7) 0.0032(7)

loop_
_atom_type_symbol
_atom_type_description
_atom_type_scat_dispersion_real
_atom_type_scat_dispersion_imag
_atom_type_scat_source
C C 0.0181 0.0091
;
International Tables for Crystallography
(1992, Vol. C, Tables 4.2.6.8 and 6.1.1.4)
;
H H 0.0000 0.0000
;
International Tables for Crystallography
(1992, Vol. C, Table 6.1.1.4)
;
F F 0.0727 0.0534
;
International Tables for Crystallography
(1992, Vol. C, Tables 4.2.6.8 and 6.1.1.4)
;
O O 0.0492 0.0322
;
International Tables for Crystallography
(1992, Vol. C, Tables 4.2.6.8 and 6.1.1.4)
;

loop_
_geom_angle_atom_site_label_1
_geom_angle_atom_site_label_2
_geom_angle_atom_site_label_3
_geom_angle
_geom_angle_publ_flag
C2 O1 C4 91.88(11) yes
O1 C2 O2 126.09(16) yes
O1 C2 C3 95.41(12) yes
O2 C2 C3 138.41(17) yes
C2 C3 C4 82.60(12) yes
C2 C3 C5 113.27(14) yes
C4 C3 C5 120.51(13) yes
O1 C4 C3 90.08(11) yes
O1 C4 C13 112.55(13) yes
O1 C4 C19 105.32(13) yes
C3 C4 C13 120.56(14) yes
C3 C4 C19 113.24(13) yes
C13 C4 C19 112.06(13) yes
C3 C5 C6 122.85(15) yes
C5 C6 C7 126.54(15) yes
C6 C7 C8 122.04(15) yes
C6 C7 C12 119.20(15) yes
C8 C7 C12 118.72(16) yes
C7 C8 C9 120.29(17) yes
C8 C9 C10 120.04(18) yes
C9 C10 C11 120.15(18) yes
C10 C11 C12 119.85(18) yes
C7 C12 C11 120.93(17) yes
C4 C13 C14 119.81(15) yes
C4 C13 C18 120.72(14) yes
C14 C13 C18 119.45(15) yes
C13 C14 C15 119.75(17) yes
C14 C15 C16 120.74(18) yes
C15 C16 C17 119.77(18) yes
C16 C17 C18 120.28(18) yes
C13 C18 C17 120.00(16) yes
F1 C19 F2 107.19(12) yes
F1 C19 F3 107.28(14) yes
F1 C19 C4 110.54(13) yes
F2 C19 F3 107.50(13) yes
F2 C19 C4 111.90(14) yes
F3 C19 C4 112.17(13) yes
C2 C3 H3 112.381 no
C4 C3 H3 112.382 no
C5 C3 H3 112.368 no
C3 C5 H5 118.580 no
C6 C5 H5 118.565 no
C5 C6 H6 116.724 no
C7 C6 H6 116.731 no
C7 C8 H8 119.851 no
C9 C8 H8 119.857 no
C8 C9 H9 119.981 no
C10 C9 H9 119.975 no
C9 C10 H10 119.926 no
C11 C10 H10 119.923 no
C10 C11 H11 120.069 no
C12 C11 H11 120.084 no
C7 C12 H12 119.529 no
C11 C12 H12 119.537 no
C13 C14 H14 120.129 no
C15 C14 H14 120.118 no
C14 C15 H15 119.624 no
C16 C15 H15 119.635 no
C15 C16 H16 120.115 no
C17 C16 H16 120.117 no
C16 C17 H17 119.862 no
C18 C17 H17 119.858 no
C13 C18 H18 119.998 no
C17 C18 H18 120.001 no

loop_
_geom_bond_atom_site_label_1
_geom_bond_atom_site_label_2
_geom_bond_distance
_geom_bond_publ_flag
F1 C19 1.3374(18) yes
F2 C19 1.3249(19) yes
F3 C19 1.3337(19) yes
O1 C2 1.372(2) yes
O1 C4 1.4680(19) yes
O2 C2 1.186(3) yes
C2 C3 1.528(3) yes
C3 C4 1.566(2) yes
C3 C5 1.492(3) yes
C4 C13 1.500(3) yes
C4 C19 1.527(3) yes
C5 C6 1.322(3) yes
C6 C7 1.477(3) yes
C7 C8 1.394(3) yes
C7 C12 1.387(3) yes
C8 C9 1.391(3) yes
C9 C10 1.385(3) yes
C10 C11 1.374(3) yes
C11 C12 1.390(3) yes
C13 C14 1.393(3) yes
C13 C18 1.395(3) yes
C14 C15 1.389(3) yes
C15 C16 1.376(3) yes
C16 C17 1.385(3) yes
C17 C18 1.388(3) yes
C3 H3 1.000 no
C5 H5 0.950 no
C6 H6 0.950 no
C8 H8 0.950 no
C9 H9 0.950 no
C10 H10 0.950 no
C11 H11 0.950 no
C12 H12 0.950 no
C14 H14 0.950 no
C15 H15 0.950 no
C16 H16 0.950 no
C17 H17 0.950 no
C18 H18 0.950 no

loop_
_geom_contact_atom_site_label_1
_geom_contact_atom_site_label_2
_geom_contact_distance
_geom_contact_publ_flag
_geom_contact_site_symmetry_2
F1 O1 2.7536(17) no .
F1 C13 2.892(3) no .
F1 C14 3.252(3) no .
F2 O1 3.5779(19) no .
F2 C3 3.171(2) no .
F2 C13 2.888(2) no .
F2 C18 3.073(3) no .
F3 O1 2.7424(18) no .
F3 C2 3.032(3) no .
F3 C3 2.801(2) no .
O1 C5 3.259(3) no .
O1 C14 2.802(3) no .
O2 C4 3.220(3) no .
O2 C5 3.220(3) no .
C2 C13 3.210(3) no .
C2 C19 3.052(3) no .
C3 C18 3.236(3) no .
C5 C8 3.029(3) no .
C5 C13 3.088(3) no .
C5 C18 3.213(3) no .
C7 C10 2.787(3) no .
C8 C11 2.772(3) no .
C9 C12 2.762(3) no .
C13 C16 2.784(3) no .
C14 C17 2.774(3) no .
C14 C19 3.391(3) no .
C15 C18 2.768(3) no .
C18 C19 3.274(3) no .
F1 F1 2.9862(19) no 3_755
F1 F2 3.1746(19) no 3_755
F1 F3 3.0914(18) no 3_755
F1 C16 3.459(3) no 2_755
F1 C19 3.313(3) no 3_755
F2 F1 3.1746(19) no 3_755
F2 O1 2.7649(17) no 1_545
F2 O2 3.288(2) no 1_545
F2 C2 3.396(3) no 1_545
F3 F1 3.0914(18) no 3_755
F3 C15 3.295(3) no 4_554
F3 C16 3.306(3) no 4_554
O1 F2 2.7649(17) no 1_565
O2 F2 3.288(2) no 1_565
O2 C3 3.598(3) no 1_565
O2 C6 3.277(3) no 1_565
O2 C11 3.340(3) no 3_655
O2 C12 3.366(3) no 3_655
C2 F2 3.396(3) no 1_565
C2 C11 3.523(3) no 3_655
C3 O2 3.598(3) no 1_545
C3 C12 3.572(3) no 3_655
C6 O2 3.277(3) no 1_545
C6 C6 3.525(3) no 3_655
C11 O2 3.340(3) no 3_655
C11 C2 3.523(3) no 3_655
C12 O2 3.366(3) no 3_655
C12 C3 3.572(3) no 3_655
C15 F3 3.295(3) no 4_555
C16 F1 3.459(3) no 2_745
C16 F3 3.306(3) no 4_555
C19 F1 3.313(3) no 3_755
F1 H14 3.1387 no .
F2 H3 2.9963 no .
F2 H18 2.8198 no .
F3 H3 2.4446 no .
O1 H3 2.7977 no .
O1 H5 3.3389 no .
O1 H14 2.4580 no .
O2 H3 2.9698 no .
O2 H5 3.3686 no .
C2 H5 2.7618 no .
C3 H6 2.5939 no .
C3 H18 3.0444 no .
C4 H5 2.9127 no .
C4 H14 2.6591 no .
C4 H18 2.6768 no .
C5 H8 2.7691 no .
C5 H18 2.9460 no .
C6 H3 2.5970 no .
C6 H8 2.6851 no .
C6 H12 2.6177 no .
C6 H18 3.4204 no .
C7 H5 2.6820 no .
C7 H9 3.2715 no .
C7 H11 3.2711 no .
C8 H5 2.7765 no .
C8 H6 3.3161 no .
C8 H10 3.2614 no .
C8 H12 3.2517 no .
C9 H11 3.2496 no .
C10 H8 3.2603 no .
C10 H12 3.2462 no .
C11 H9 3.2475 no .
C12 H6 2.6238 no .
C12 H8 3.2526 no .
C12 H10 3.2507 no .
C13 H3 3.3823 no .
C13 H5 2.9886 no .
C13 H15 3.2628 no .
C13 H17 3.2671 no .
C14 H16 3.2605 no .
C14 H18 3.2666 no .
C15 H17 3.2452 no .
C16 H14 3.2584 no .
C16 H18 3.2616 no .
C17 H15 3.2452 no .
C18 H5 3.1512 no .
C18 H14 3.2675 no .
C18 H16 3.2627 no .
C19 H3 2.5958 no .
C19 H14 3.4720 no .
C19 H18 3.2737 no .
H3 H5 2.9171 no .
H3 H6 2.3453 no .
H3 H18 3.4107 no .
H5 H6 2.7701 no .
H5 H8 2.2858 no .
H5 H18 3.1167 no .
H6 H8 3.5888 no .
H6 H12 2.4314 no .
H6 H18 3.5951 no .
H8 H9 2.3385 no .
H9 H10 2.3334 no .
H10 H11 2.3242 no .
H11 H12 2.3347 no .
H14 H15 2.3355 no .
H15 H16 2.3223 no .
H16 H17 2.3349 no .
H17 H18 2.3362 no .
F1 H15 2.7154 no 2_745
F1 H16 2.8642 no 2_755
F2 H15 2.9012 no 2_745
F2 H16 3.5411 no 4_544
F3 H15 2.9139 no 4_554
F3 H16 2.9360 no 4_554
F3 H17 3.3996 no 4_544
O1 H18 3.0416 no 1_565
O2 H3 3.0054 no 1_565
O2 H6 2.5548 no 1_565
O2 H11 2.8414 no 3_655
O2 H12 2.8813 no 3_655
O2 H18 3.2907 no 1_565
C2 H6 3.5928 no 1_565
C2 H11 3.1886 no 3_655
C2 H12 3.3453 no 3_655
C2 H18 3.3562 no 1_565
C3 H12 3.5200 no 3_655
C5 H10 3.4113 no 2_655
C6 H6 3.1105 no 3_655
C6 H9 3.4237 no 2_645
C7 H3 3.5166 no 3_655
C7 H6 3.2117 no 3_655
C7 H8 3.4272 no 2_645
C7 H9 3.2487 no 2_645
C8 H8 3.2131 no 2_645
C8 H11 3.4543 no 1_565
C8 H12 3.5538 no 1_565
C9 H5 3.2830 no 2_645
C9 H8 3.0490 no 2_645
C9 H11 3.3150 no 1_565
C9 H17 3.2273 no 2_655
C10 H3 3.5396 no 3_655
C10 H5 2.7925 no 2_645
C10 H8 3.1072 no 2_645
C10 H17 3.1698 no 2_655
C11 H3 3.0637 no 3_655
C11 H5 3.4499 no 2_645
C11 H8 3.4650 no 1_545
C11 H8 3.3015 no 2_645
C11 H9 3.5576 no 1_545
C12 H3 3.0379 no 3_655
C12 H6 3.5145 no 3_655
C12 H8 3.3321 no 1_545
C12 H8 3.4554 no 2_645
C12 H9 3.5419 no 2_645
C13 H10 3.0448 no 2_655
C13 H15 3.4929 no 2_745
C14 H10 2.9156 no 2_655
C14 H17 3.3233 no 1_565
C15 H10 3.0318 no 2_655
C15 H14 3.1193 no 2_745
C15 H17 3.3373 no 1_565
C16 H10 3.2717 no 2_655
C16 H11 3.4062 no 2_655
C16 H14 3.0960 no 2_745
C17 H9 3.2528 no 2_645
C17 H10 3.5623 no 2_645
C17 H10 3.3946 no 2_655
C17 H11 3.2276 no 2_655
C17 H14 3.3269 no 1_545
C18 H9 3.2228 no 2_645
C18 H10 3.2907 no 2_655
C18 H14 3.3333 no 1_545
C18 H15 3.5983 no 2_745
C19 H15 3.3125 no 2_745
H3 O2 3.0054 no 1_545
H3 C7 3.5166 no 3_655
H3 C10 3.5396 no 3_655
H3 C11 3.0637 no 3_655
H3 C12 3.0379 no 3_655
H3 H11 3.2937 no 3_655
H3 H12 3.2432 no 3_655
H5 C9 3.2830 no 2_655
H5 C10 2.7925 no 2_655
H5 C11 3.4499 no 2_655
H5 H9 3.5709 no 2_645
H5 H9 3.3755 no 2_655
H5 H10 2.5368 no 2_655
H6 O2 2.5548 no 1_545
H6 C2 3.5928 no 1_545
H6 C6 3.1105 no 3_655
H6 C7 3.2117 no 3_655
H6 C12 3.5145 no 3_655
H6 H6 2.9544 no 3_655
H8 C7 3.4272 no 2_655
H8 C8 3.2131 no 2_655
H8 C9 3.0490 no 2_655
H8 C10 3.1072 no 2_655
H8 C11 3.4650 no 1_565
H8 C11 3.3015 no 2_655
H8 C12 3.3321 no 1_565
H8 C12 3.4554 no 2_655
H8 H9 3.4482 no 2_655
H8 H10 3.5451 no 2_655
H8 H11 3.2278 no 1_565
H8 H12 2.9864 no 1_565
H9 C6 3.4237 no 2_655
H9 C7 3.2487 no 2_655
H9 C11 3.5576 no 1_565
H9 C12 3.5419 no 2_655
H9 C17 3.2528 no 2_655
H9 C18 3.2228 no 2_655
H9 H5 3.3755 no 2_645
H9 H5 3.5709 no 2_655
H9 H8 3.4482 no 2_645
H9 H11 2.9728 no 1_565
H9 H17 2.8660 no 2_655
H9 H18 2.8121 no 2_655
H10 C5 3.4113 no 2_645
H10 C13 3.0448 no 2_645
H10 C14 2.9156 no 2_645
H10 C15 3.0318 no 2_645
H10 C16 3.2717 no 2_645
H10 C17 3.3946 no 2_645
H10 C17 3.5623 no 2_655
H10 C18 3.2907 no 2_645
H10 H5 2.5368 no 2_645
H10 H8 3.5451 no 2_645
H10 H14 3.3228 no 2_645
H10 H15 3.4892 no 2_645
H10 H17 2.7457 no 2_655
H10 H18 3.4383 no 2_655
H11 O2 2.8414 no 3_655
H11 C2 3.1886 no 3_655
H11 C8 3.4543 no 1_545
H11 C9 3.3150 no 1_545
H11 C16 3.4062 no 2_645
H11 C17 3.2276 no 2_645
H11 H3 3.2937 no 3_655
H11 H8 3.2278 no 1_545
H11 H9 2.9728 no 1_545
H11 H16 3.5653 no 2_645
H11 H17 3.2774 no 2_645
H12 O2 2.8813 no 3_655
H12 C2 3.3453 no 3_655
H12 C3 3.5200 no 3_655
H12 C8 3.5538 no 1_545
H12 H3 3.2432 no 3_655
H12 H8 2.9864 no 1_545
H12 H12 3.5699 no 3_645
H14 C15 3.1193 no 2_755
H14 C16 3.0960 no 2_755
H14 C17 3.3269 no 1_565
H14 C18 3.3333 no 1_565
H14 H10 3.3228 no 2_655
H14 H15 3.2933 no 2_755
H14 H16 3.2621 no 2_755
H14 H17 3.0504 no 1_565
H14 H18 3.0607 no 1_565
H15 F1 2.7154 no 2_755
H15 F2 2.9012 no 2_755
H15 F3 2.9139 no 4_555
H15 C13 3.4929 no 2_755
H15 C18 3.5983 no 2_755
H15 C19 3.3125 no 2_755
H15 H10 3.4892 no 2_655
H15 H14 3.2933 no 2_745
H15 H17 3.0679 no 1_565
H16 F1 2.8642 no 2_745
H16 F2 3.5411 no 4_545
H16 F3 2.9360 no 4_555
H16 H11 3.5653 no 2_655
H16 H14 3.2621 no 2_745
H17 F3 3.3996 no 4_545
H17 C9 3.2273 no 2_645
H17 C10 3.1698 no 2_645
H17 C14 3.3233 no 1_545
H17 C15 3.3373 no 1_545
H17 H9 2.8660 no 2_645
H17 H10 2.7457 no 2_645
H17 H11 3.2774 no 2_655
H17 H14 3.0504 no 1_545
H17 H15 3.0679 no 1_545
H18 O1 3.0416 no 1_545
H18 O2 3.2907 no 1_545
H18 C2 3.3562 no 1_545
H18 H9 2.8121 no 2_645
H18 H10 3.4383 no 2_645
H18 H14 3.0607 no 1_545

loop_
_geom_torsion_atom_site_label_1
_geom_torsion_atom_site_label_2
_geom_torsion_atom_site_label_3
_geom_torsion_atom_site_label_4
_geom_torsion
_geom_torsion_publ_flag
C2 O1 C4 C3 -0.96(12) no
C2 O1 C4 C13 -124.41(13) no
C2 O1 C4 C19 113.21(12) no
C4 O1 C2 O2 178.26(18) no
C4 O1 C2 C3 0.99(12) no
O1 C2 C3 C4 -0.94(11) no
O1 C2 C3 C5 119.16(13) no
O2 C2 C3 C4 -177.6(3) no
O2 C2 C3 C5 -57.5(3) no
C2 C3 C4 O1 0.87(11) no
C2 C3 C4 C13 117.38(14) no
C2 C3 C4 C19 -105.88(13) no
C2 C3 C5 C6 131.29(15) no
C4 C3 C5 C6 -133.50(14) no
C5 C3 C4 O1 -111.83(14) no
C5 C3 C4 C13 4.7(2) no
C5 C3 C4 C19 141.42(14) no
O1 C4 C13 C14 -22.01(19) no
O1 C4 C13 C18 159.74(12) no
O1 C4 C19 F1 61.79(14) no
O1 C4 C19 F2 -178.82(10) no
O1 C4 C19 F3 -57.90(14) no
C3 C4 C13 C14 -126.31(14) no
C3 C4 C13 C18 55.4(2) no
C3 C4 C19 F1 158.64(12) no
C3 C4 C19 F2 -81.97(15) no
C3 C4 C19 F3 38.95(17) no
C13 C4 C19 F1 -60.91(16) no
C13 C4 C19 F2 58.49(16) no
C13 C4 C19 F3 179.41(12) no
C19 C4 C13 C14 96.48(16) no
C19 C4 C13 C18 -81.77(17) no
C3 C5 C6 C7 -172.46(13) no
C5 C6 C7 C8 19.4(3) no
C5 C6 C7 C12 -162.97(14) no
C6 C7 C8 C9 177.06(13) no
C6 C7 C12 C11 -177.45(13) no
C8 C7 C12 C11 0.3(3) no
C12 C7 C8 C9 -0.6(3) no
C7 C8 C9 C10 0.0(3) no
C8 C9 C10 C11 0.9(3) no
C9 C10 C11 C12 -1.2(3) no
C10 C11 C12 C7 0.6(3) no
C4 C13 C14 C15 -179.19(13) no
C4 C13 C18 C17 179.12(13) no
C14 C13 C18 C17 0.9(3) no
C18 C13 C14 C15 -0.9(3) no
C13 C14 C15 C16 0.3(3) no
C14 C15 C16 C17 0.3(3) no
C15 C16 C17 C18 -0.4(3) no
C16 C17 C18 C13 -0.2(3) no
